data_7019447
loop_
_publ_author_name
'Li, Wenbo'
'Xue, Mingqiang'
'Xu, Fan'
'Tu, Jing'
'Zhang, Yong'
'Shen, Qi'

_publ_section_title
;
 Synthesis, characterization of bridged bis(amidinate) lanthanide amides
 and their application as catalysts for addition of amines to nitriles for
 monosubstituted N-arylamidines.
;
_journal_issue 27
_journal_name_full 'Dalton transactions (Cambridge, England : 2003)'
_journal_page_first 8252
_journal_page_last 8260
_journal_paper_doi 10.1039/c2dt30400g
_journal_volume 41
_journal_year 2012
_chemical_formula_moiety 'C39 H62 N5 O2 Si2 Y'
_chemical_formula_sum 'C39 H62 N5 O2 Si2 Y'
_chemical_formula_weight 778.03
_chemical_name_systematic
;
?
;
_space_group_IT_number 14
_symmetry_cell_setting monoclinic
_symmetry_Int_Tables_number 14
_symmetry_space_group_name_Hall '-P 2ybc'
_symmetry_space_group_name_H-M 'P 1 21/c 1'
_atom_sites_solution_hydrogens geom
_atom_sites_solution_primary direct
_atom_sites_solution_secondary difmap
_audit_creation_method SHELXL-97
_cell_angle_alpha 90.00
_cell_angle_beta 104.382(3)
_cell_angle_gamma 90.00
_cell_formula_units_Z 4
_cell_length_a 24.757(5)
_cell_length_b 8.9687(16)
_cell_length_c 19.765(4)
_cell_measurement_reflns_used 12776
_cell_measurement_temperature 223(2)
_cell_measurement_theta_max 27.5
_cell_measurement_theta_min 3.0
_cell_volume 4251.1(14)
_computing_cell_refinement CrystalClear
_computing_data_collection CrystalClear
_computing_data_reduction CrystalStructure
_computing_publication_material 'CrystalStructure 3.8'
_computing_structure_refinement 'SHELXL-97 (Sheldrick, 1997)'
_computing_structure_solution 'SHELXS-97 (Sheldrick, 1990)'
_diffrn_ambient_temperature 223(2)
_diffrn_detector_area_resol_mean 14.63
_diffrn_measured_fraction_theta_full 0.993
_diffrn_measured_fraction_theta_max 0.993
_diffrn_measurement_device_type 'Mo K\a'
_diffrn_measurement_method \w
_diffrn_radiation_monochromator graphite
_diffrn_radiation_source 'fine-focus sealed tube'
_diffrn_radiation_type MoK\a
_diffrn_radiation_wavelength 0.71075
_diffrn_reflns_av_R_equivalents 0.0823
_diffrn_reflns_av_sigmaI/netI 0.0935
_diffrn_reflns_limit_h_max 29
_diffrn_reflns_limit_h_min -29
_diffrn_reflns_limit_k_max 10
_diffrn_reflns_limit_k_min -8
_diffrn_reflns_limit_l_max 23
_diffrn_reflns_limit_l_min -22
_diffrn_reflns_number 26862
_diffrn_reflns_theta_full 25.50
_diffrn_reflns_theta_max 25.50
_diffrn_reflns_theta_min 3.03
_exptl_absorpt_coefficient_mu 1.465
_exptl_absorpt_correction_T_max 0.7784
_exptl_absorpt_correction_T_min 0.5163
_exptl_absorpt_correction_type multi-scan
_exptl_absorpt_process_details 'Jacobson, R. (1998) Private communication'
_exptl_crystal_colour colorless
_exptl_crystal_density_diffrn 1.216
_exptl_crystal_density_method 'not measured'
_exptl_crystal_description prism
_exptl_crystal_F_000 1656
_exptl_crystal_size_max 0.52
_exptl_crystal_size_mid 0.25
_exptl_crystal_size_min 0.18
_refine_diff_density_max 0.522
_refine_diff_density_min -0.565
_refine_diff_density_rms 0.071
_refine_ls_extinction_method none
_refine_ls_goodness_of_fit_ref 1.189
_refine_ls_hydrogen_treatment constr
_refine_ls_matrix_type full
_refine_ls_number_parameters 464
_refine_ls_number_reflns 7840
_refine_ls_number_restraints 5
_refine_ls_restrained_S_all 1.201
_refine_ls_R_factor_all 0.1083
_refine_ls_R_factor_gt 0.0845
_refine_ls_shift/su_max 0.000
_refine_ls_shift/su_mean 0.000
_refine_ls_structure_factor_coef Fsqd
_refine_ls_weighting_details 'calc w=1/[\s^2^(Fo^2^)+(0.0284P)^2^+6.5499P] where P=(Fo^2^+2Fc^2^)/3'
_refine_ls_weighting_scheme calc
_refine_ls_wR_factor_gt 0.1459
_refine_ls_wR_factor_ref 0.1554
_reflns_number_gt 6310
_reflns_number_total 7840
_reflns_threshold_expression >2sigma(I)
_cod_data_source_file c2dt30400g.txt
_cod_data_source_block shelxl1
_cod_original_cell_volume 4251.2(14)
_cod_original_sg_symbol_H-M 'P 21/c'
_cod_database_code 7019447

loop_
_symmetry_equiv_pos_as_xyz
'x, y, z'
'-x, y+1/2, -z+1/2'
'-x, -y, -z'
'x, -y-1/2, z-1/2'

loop_
_atom_site_label
_atom_site_type_symbol
_atom_site_fract_x
_atom_site_fract_y
_atom_site_fract_z
_atom_site_U_iso_or_equiv
_atom_site_adp_type
_atom_site_occupancy
_atom_site_symmetry_multiplicity
_atom_site_calc_flag
_atom_site_refinement_flags
Y1 Y 0.26170(2) 0.73951(5) 0.27794(3) 0.02936(14) Uani 1 1 d .
Si1 Si 0.40614(7) 0.5645(2) 0.26519(10) 0.0502(5) Uani 1 1 d .
Si2 Si 0.10246(6) 0.61525(18) 0.27345(9) 0.0396(4) Uani 1 1 d .
O1 O 0.23684(16) 0.5485(4) 0.18851(18) 0.0379(9) Uani 1 1 d .
O2 O 0.27157(16) 0.4816(4) 0.32196(19) 0.0425(10) Uani 1 1 d .
N1 N 0.36142(18) 0.6940(5) 0.2869(2) 0.0362(11) Uani 1 1 d .
N2 N 0.33445(18) 0.8925(5) 0.3408(2) 0.0399(11) Uani 1 1 d .
N3 N 0.16712(18) 0.6964(5) 0.3033(2) 0.0364(11) Uani 1 1 d .
N4 N 0.2379(2) 0.8097(6) 0.3804(3) 0.0573(16) Uani 1 1 d .
N5 N 0.21657(18) 0.8970(5) 0.1953(2) 0.0383(11) Uani 1 1 d D
H5 H 0.1830 0.8943 0.2013 0.046 Uiso 1 1 calc RD
C1 C 0.3739(2) 0.7958(6) 0.3373(3) 0.0356(13) Uani 1 1 d .
C2 C 0.1846(2) 0.7760(6) 0.3615(3) 0.0398(14) Uani 1 1 d .
C3 C 0.3425(2) 1.0052(7) 0.3971(3) 0.0470(15) Uani 1 1 d D
C4 C 0.2893(4) 1.0330(10) 0.4207(5) 0.053(3) Uani 0.65 1 d PD
C4' C 0.3210(6) 0.947(2) 0.4572(7) 0.045(4) Uani 0.35 1 d PD
C5 C 0.2597(3) 0.9051(10) 0.4414(4) 0.084(3) Uani 1 1 d D
C6 C 0.4285(2) 0.7960(7) 0.3914(3) 0.0441(15) Uani 1 1 d .
C7 C 0.4706(3) 0.8966(8) 0.3889(4) 0.0606(19) Uani 1 1 d .
H7 H 0.4651 0.9692 0.3536 0.073 Uiso 1 1 calc R
C8 C 0.5216(3) 0.8890(10) 0.4398(4) 0.073(2) Uani 1 1 d .
H8 H 0.5510 0.9534 0.4374 0.088 Uiso 1 1 calc R
C9 C 0.5281(3) 0.7862(10) 0.4930(5) 0.089(3) Uani 1 1 d .
H9 H 0.5619 0.7822 0.5275 0.106 Uiso 1 1 calc R
C10 C 0.4864(3) 0.6907(8) 0.4964(4) 0.086(3) Uani 1 1 d .
H10 H 0.4913 0.6223 0.5335 0.103 Uiso 1 1 calc R
C11 C 0.4370(3) 0.6934(7) 0.4460(4) 0.065(2) Uani 1 1 d .
H11 H 0.4087 0.6254 0.4483 0.078 Uiso 1 1 calc R
C12 C 0.1453(2) 0.8266(7) 0.4048(3) 0.0409(14) Uani 1 1 d .
C13 C 0.1346(2) 0.7368(7) 0.4563(3) 0.0466(15) Uani 1 1 d .
H13 H 0.1521 0.6434 0.4653 0.056 Uiso 1 1 calc R
C14 C 0.0982(3) 0.7833(9) 0.4949(3) 0.062(2) Uani 1 1 d .
H14 H 0.0906 0.7208 0.5297 0.075 Uiso 1 1 calc R
C15 C 0.0731(3) 0.9199(10) 0.4828(4) 0.071(2) Uani 1 1 d .
H15 H 0.0486 0.9511 0.5094 0.086 Uiso 1 1 calc R
C16 C 0.0834(3) 1.0121(9) 0.4318(4) 0.067(2) Uani 1 1 d .
H16 H 0.0659 1.1057 0.4233 0.081 Uiso 1 1 calc R
C17 C 0.1202(3) 0.9649(7) 0.3930(3) 0.0543(17) Uani 1 1 d .
H17 H 0.1280 1.0278 0.3586 0.065 Uiso 1 1 calc R
C18 C 0.3788(3) 0.5178(8) 0.1706(3) 0.069(2) Uani 1 1 d .
H18A H 0.3407 0.4827 0.1625 0.103 Uiso 1 1 calc R
H18B H 0.4017 0.4403 0.1577 0.103 Uiso 1 1 calc R
H18C H 0.3799 0.6060 0.1426 0.103 Uiso 1 1 calc R
C19 C 0.4096(3) 0.3887(7) 0.3169(3) 0.070(2) Uani 1 1 d .
H19A H 0.4270 0.4090 0.3656 0.104 Uiso 1 1 calc R
H19B H 0.4314 0.3150 0.2993 0.104 Uiso 1 1 calc R
H19C H 0.3721 0.3509 0.3124 0.104 Uiso 1 1 calc R
C20 C 0.4798(3) 0.6279(10) 0.2763(5) 0.107(4) Uani 1 1 d .
H20A H 0.4801 0.7214 0.2518 0.161 Uiso 1 1 calc R
H20B H 0.5003 0.5533 0.2573 0.161 Uiso 1 1 calc R
H20C H 0.4972 0.6419 0.3256 0.161 Uiso 1 1 calc R
C21 C 0.0412(3) 0.7377(7) 0.2707(4) 0.0638(19) Uani 1 1 d .
H21A H 0.0394 0.7616 0.3180 0.096 Uiso 1 1 calc R
H21B H 0.0073 0.6864 0.2468 0.096 Uiso 1 1 calc R
H21C H 0.0449 0.8290 0.2459 0.096 Uiso 1 1 calc R
C22 C 0.0947(3) 0.4480(7) 0.3272(3) 0.0532(17) Uani 1 1 d .
H22A H 0.1272 0.3846 0.3327 0.080 Uiso 1 1 calc R
H22B H 0.0616 0.3928 0.3039 0.080 Uiso 1 1 calc R
H22C H 0.0912 0.4802 0.3728 0.080 Uiso 1 1 calc R
C23 C 0.0964(3) 0.5580(7) 0.1807(3) 0.0528(16) Uani 1 1 d .
H23A H 0.1026 0.6440 0.1538 0.079 Uiso 1 1 calc R
H23B H 0.0595 0.5182 0.1609 0.079 Uiso 1 1 calc R
H23C H 0.1241 0.4823 0.1794 0.079 Uiso 1 1 calc R
C24 C 0.2104(2) 0.9972(5) 0.1398(3) 0.0320(12) Uani 1 1 d .
C25 C 0.1585(2) 1.0651(6) 0.1083(3) 0.0404(14) Uani 1 1 d .
C26 C 0.1544(3) 1.1635(7) 0.0527(3) 0.0507(16) Uani 1 1 d .
H26 H 0.1198 1.2075 0.0319 0.061 Uiso 1 1 calc R
C27 C 0.2004(3) 1.1976(7) 0.0276(3) 0.0544(17) Uani 1 1 d .
H27 H 0.1973 1.2645 -0.0098 0.065 Uiso 1 1 calc R
C28 C 0.2509(3) 1.1315(7) 0.0584(3) 0.0510(16) Uani 1 1 d .
H28 H 0.2822 1.1562 0.0419 0.061 Uiso 1 1 calc R
C29 C 0.2571(2) 1.0306(6) 0.1126(3) 0.0389(13) Uani 1 1 d .
C30 C 0.1078(2) 1.0357(7) 0.1367(3) 0.0442(14) Uani 1 1 d .
H30 H 0.1075 0.9275 0.1466 0.053 Uiso 1 1 calc R
C31 C 0.1128(3) 1.1168(7) 0.2064(3) 0.0545(17) Uani 1 1 d .
H31A H 0.1485 1.0931 0.2381 0.082 Uiso 1 1 calc R
H31B H 0.0829 1.0850 0.2268 0.082 Uiso 1 1 calc R
H31C H 0.1103 1.2235 0.1984 0.082 Uiso 1 1 calc R
C32 C 0.0513(3) 1.0735(8) 0.0868(4) 0.070(2) Uani 1 1 d .
H32A H 0.0484 1.1805 0.0797 0.106 Uiso 1 1 calc R
H32B H 0.0215 1.0395 0.1068 0.106 Uiso 1 1 calc R
H32C H 0.0483 1.0243 0.0423 0.106 Uiso 1 1 calc R
C33 C 0.3142(2) 0.9650(6) 0.1450(3) 0.0389(13) Uani 1 1 d .
H33 H 0.3082 0.8729 0.1697 0.047 Uiso 1 1 calc R
C34 C 0.3489(3) 1.0689(7) 0.1990(3) 0.0587(18) Uani 1 1 d .
H34A H 0.3582 1.1574 0.1761 0.088 Uiso 1 1 calc R
H34B H 0.3829 1.0187 0.2233 0.088 Uiso 1 1 calc R
H34C H 0.3278 1.0973 0.2323 0.088 Uiso 1 1 calc R
C35 C 0.3471(3) 0.9210(8) 0.0922(4) 0.078(2) Uani 1 1 d .
H35A H 0.3569 1.0099 0.0700 0.117 Uiso 1 1 calc R
H35B H 0.3245 0.8561 0.0571 0.117 Uiso 1 1 calc R
H35C H 0.3809 0.8691 0.1161 0.117 Uiso 1 1 calc R
C36 C 0.2446(3) 0.3929(6) 0.2052(3) 0.0475(15) Uani 1 1 d .
H36A H 0.2814 0.3605 0.2009 0.057 Uiso 1 1 calc R
H36B H 0.2162 0.3338 0.1728 0.057 Uiso 1 1 calc R
C37 C 0.2399(3) 0.3705(6) 0.2776(3) 0.0490(16) Uani 1 1 d .
H37A H 0.2007 0.3770 0.2791 0.059 Uiso 1 1 calc R
H37B H 0.2537 0.2712 0.2940 0.059 Uiso 1 1 calc R
C38 C 0.2241(3) 0.5742(7) 0.1145(3) 0.0506(16) Uani 1 1 d .
H38A H 0.2528 0.5293 0.0954 0.076 Uiso 1 1 calc R
H38B H 0.2227 0.6806 0.1055 0.076 Uiso 1 1 calc R
H38C H 0.1883 0.5300 0.0926 0.076 Uiso 1 1 calc R
C39 C 0.2755(3) 0.4545(7) 0.3944(3) 0.063(2) Uani 1 1 d .
H39A H 0.2385 0.4567 0.4028 0.095 Uiso 1 1 calc R
H39B H 0.2985 0.5309 0.4223 0.095 Uiso 1 1 calc R
H39C H 0.2922 0.3574 0.4073 0.095 Uiso 1 1 calc R

loop_
_atom_site_aniso_label
_atom_site_aniso_U_11
_atom_site_aniso_U_22
_atom_site_aniso_U_33
_atom_site_aniso_U_23
_atom_site_aniso_U_13
_atom_site_aniso_U_12
Y1 0.0270(2) 0.0307(3) 0.0285(3) -0.0010(2) 0.00322(18) 0.0005(2)
Si1 0.0311(9) 0.0508(10) 0.0691(13) -0.0131(9) 0.0128(9) 0.0022(8)
Si2 0.0295(8) 0.0436(9) 0.0434(10) -0.0029(8) 0.0051(7) -0.0058(7)
O1 0.049(2) 0.0307(19) 0.030(2) -0.0025(16) 0.0012(18) -0.0029(17)
O2 0.046(2) 0.043(2) 0.034(2) 0.0089(18) 0.0017(18) -0.0031(19)
N1 0.031(2) 0.036(2) 0.042(3) -0.005(2) 0.010(2) 0.001(2)
N2 0.033(3) 0.041(3) 0.044(3) -0.010(2) 0.006(2) -0.004(2)
N3 0.030(2) 0.044(3) 0.036(3) -0.008(2) 0.009(2) -0.009(2)
N4 0.042(3) 0.093(4) 0.042(3) -0.034(3) 0.020(3) -0.024(3)
N5 0.032(3) 0.034(2) 0.046(3) 0.001(2) 0.006(2) 0.000(2)
C1 0.027(3) 0.037(3) 0.043(3) 0.005(3) 0.009(3) 0.001(2)
C2 0.044(3) 0.045(3) 0.034(3) -0.006(3) 0.016(3) -0.011(3)
C3 0.037(3) 0.049(4) 0.055(4) -0.022(3) 0.012(3) -0.007(3)
C4 0.066(7) 0.044(6) 0.048(6) -0.028(5) 0.014(6) -0.014(5)
C4' 0.046(10) 0.061(11) 0.023(9) -0.012(8) -0.001(8) -0.013(9)
C5 0.064(5) 0.138(8) 0.052(4) -0.065(5) 0.018(4) -0.050(5)
C6 0.030(3) 0.050(4) 0.049(4) -0.007(3) 0.003(3) -0.004(3)
C7 0.043(4) 0.076(5) 0.060(4) -0.009(4) 0.008(3) -0.018(4)
C8 0.034(4) 0.107(7) 0.077(6) -0.030(5) 0.009(4) -0.024(4)
C9 0.049(5) 0.088(6) 0.107(7) -0.026(5) -0.021(5) 0.014(4)
C10 0.081(6) 0.058(5) 0.087(6) 0.007(4) -0.040(5) 0.001(4)
C11 0.058(5) 0.052(4) 0.069(5) 0.007(4) -0.015(4) 0.001(3)
C12 0.039(3) 0.052(4) 0.030(3) -0.012(3) 0.005(3) -0.009(3)
C13 0.044(3) 0.059(4) 0.040(3) -0.006(3) 0.015(3) -0.007(3)
C14 0.057(4) 0.093(6) 0.042(4) -0.008(4) 0.021(3) -0.016(4)
C15 0.053(5) 0.111(7) 0.053(5) -0.022(5) 0.019(4) 0.004(5)
C16 0.057(5) 0.082(5) 0.057(5) -0.021(4) 0.003(4) 0.017(4)
C17 0.066(5) 0.059(4) 0.040(4) -0.009(3) 0.017(3) -0.001(3)
C18 0.078(5) 0.072(5) 0.062(5) -0.012(4) 0.027(4) 0.000(4)
C19 0.073(5) 0.057(4) 0.065(5) -0.008(4) -0.009(4) 0.024(4)
C20 0.047(5) 0.115(7) 0.171(9) -0.072(7) 0.050(6) -0.019(5)
C21 0.038(4) 0.064(4) 0.085(5) -0.009(4) 0.007(3) 0.000(3)
C22 0.051(4) 0.051(4) 0.058(4) -0.004(3) 0.014(3) -0.019(3)
C23 0.045(4) 0.059(4) 0.046(4) -0.001(3) -0.004(3) -0.009(3)
C24 0.039(3) 0.026(3) 0.029(3) -0.002(2) 0.004(2) 0.002(2)
C25 0.045(3) 0.033(3) 0.037(3) -0.002(3) -0.003(3) 0.005(3)
C26 0.054(4) 0.049(4) 0.041(4) 0.004(3) -0.003(3) 0.009(3)
C27 0.074(5) 0.047(4) 0.037(4) 0.010(3) 0.006(3) 0.009(3)
C28 0.069(5) 0.045(4) 0.042(4) 0.003(3) 0.020(3) 0.004(3)
C29 0.045(3) 0.037(3) 0.032(3) -0.002(3) 0.006(3) 0.003(3)
C30 0.031(3) 0.042(3) 0.053(4) 0.004(3) -0.002(3) -0.001(3)
C31 0.052(4) 0.051(4) 0.064(4) -0.006(3) 0.020(3) 0.004(3)
C32 0.036(4) 0.087(6) 0.076(5) 0.006(4) -0.009(3) 0.011(4)
C33 0.041(3) 0.038(3) 0.040(3) 0.003(3) 0.014(3) 0.005(3)
C34 0.051(4) 0.051(4) 0.067(5) 0.002(3) 0.002(3) -0.001(3)
C35 0.078(6) 0.084(6) 0.078(5) 0.001(4) 0.029(5) 0.031(5)
C36 0.058(4) 0.032(3) 0.051(4) -0.008(3) 0.011(3) 0.001(3)
C37 0.059(4) 0.031(3) 0.055(4) 0.000(3) 0.010(3) -0.002(3)
C38 0.067(4) 0.053(4) 0.026(3) -0.004(3) 0.000(3) -0.001(3)
C39 0.083(5) 0.063(4) 0.038(4) 0.012(3) 0.004(4) 0.001(4)

loop_
_atom_type_symbol
_atom_type_description
_atom_type_scat_dispersion_real
_atom_type_scat_dispersion_imag
_atom_type_scat_source
C C 0.0033 0.0016 'International Tables Vol C Tables 4.2.6.8 and 6.1.1.4'
H H 0.0000 0.0000 'International Tables Vol C Tables 4.2.6.8 and 6.1.1.4'
N N 0.0061 0.0033 'International Tables Vol C Tables 4.2.6.8 and 6.1.1.4'
O O 0.0106 0.0060 'International Tables Vol C Tables 4.2.6.8 and 6.1.1.4'
Si Si 0.0817 0.0704 'International Tables Vol C Tables 4.2.6.8 and 6.1.1.4'
Y Y -2.7962 3.5667 'International Tables Vol C Tables 4.2.6.8 and 6.1.1.4'

loop_
_geom_angle_atom_site_label_1
_geom_angle_atom_site_label_2
_geom_angle_atom_site_label_3
_geom_angle
N5 Y1 N4 105.99(19)
N5 Y1 N2 101.22(16)
N4 Y1 N2 73.16(16)
N5 Y1 O1 85.62(14)
N4 Y1 O1 138.55(15)
N2 Y1 O1 144.72(14)
N5 Y1 O2 147.03(14)
N4 Y1 O2 88.34(17)
N2 Y1 O2 111.41(15)
O1 Y1 O2 65.13(12)
N5 Y1 N1 117.79(15)
N4 Y1 N1 116.58(17)
N2 Y1 N1 55.83(15)
O1 Y1 N1 90.20(14)
O2 Y1 N1 79.02(13)
N5 Y1 N3 85.57(16)
N4 Y1 N3 54.95(15)
N2 Y1 N3 127.21(14)
O1 Y1 N3 87.55(13)
O2 Y1 N3 78.63(14)
N1 Y1 N3 156.29(15)
N5 Y1 C1 117.31(16)
N4 Y1 C1 91.51(17)
N2 Y1 C1 28.30(15)
O1 Y1 C1 118.76(14)
O2 Y1 C1 91.17(14)
N1 Y1 C1 28.58(14)
N3 Y1 C1 144.76(15)
N5 Y1 C2 93.78(17)
N4 Y1 C2 27.28(16)
N2 Y1 C2 99.35(15)
O1 Y1 C2 114.83(14)
O2 Y1 C2 85.69(15)
N1 Y1 C2 141.67(16)
N3 Y1 C2 27.98(14)
C1 Y1 C2 118.67(16)
N1 Si1 C19 112.1(3)
N1 Si1 C20 115.6(3)
C19 Si1 C20 106.4(4)
N1 Si1 C18 107.6(3)
C19 Si1 C18 108.2(3)
C20 Si1 C18 106.6(4)
N3 Si2 C21 116.2(3)
N3 Si2 C23 107.0(2)
C21 Si2 C23 105.5(3)
N3 Si2 C22 111.1(3)
C21 Si2 C22 106.9(3)
C23 Si2 C22 109.9(3)
C38 O1 C36 111.8(4)
C38 O1 Y1 125.5(3)
C36 O1 Y1 121.6(3)
C37 O2 C39 112.7(4)
C37 O2 Y1 116.6(3)
C39 O2 Y1 119.3(3)
C1 N1 Si1 127.0(4)
C1 N1 Y1 89.0(3)
Si1 N1 Y1 141.7(2)
C1 N2 C3 121.6(5)
C1 N2 Y1 93.9(3)
C3 N2 Y1 137.5(3)
C2 N3 Si2 126.7(4)
C2 N3 Y1 88.3(3)
Si2 N3 Y1 145.0(2)
C2 N4 C5 120.5(5)
C2 N4 Y1 98.2(3)
C5 N4 Y1 138.5(4)
C24 N5 Y1 156.5(4)
C24 N5 H5 101.7
Y1 N5 H5 101.7
N2 C1 N1 117.0(5)
N2 C1 C6 120.6(5)
N1 C1 C6 122.4(5)
N2 C1 Y1 57.8(3)
N1 C1 Y1 62.5(3)
C6 C1 Y1 158.4(4)
N4 C2 N3 117.2(5)
N4 C2 C12 120.7(5)
N3 C2 C12 122.1(5)
N4 C2 Y1 54.5(3)
N3 C2 Y1 63.7(3)
C12 C2 Y1 169.2(4)
N2 C3 C4' 110.5(8)
N2 C3 C4 112.1(5)
C4' C3 C4 46.7(7)
C5 C4 C3 119.0(7)
C3 C4' C5 116.9(10)
N4 C5 C4 109.5(6)
N4 C5 C4' 117.5(8)
C4 C5 C4' 47.3(7)
C7 C6 C11 119.1(6)
C7 C6 C1 121.8(6)
C11 C6 C1 119.1(5)
C6 C7 C8 119.4(7)
C6 C7 H7 120.3
C8 C7 H7 120.3
C9 C8 C7 119.4(7)
C9 C8 H8 120.3
C7 C8 H8 120.3
C10 C9 C8 121.0(7)
C10 C9 H9 119.5
C8 C9 H9 119.5
C9 C10 C11 120.2(8)
C9 C10 H10 119.9
C11 C10 H10 119.9
C10 C11 C6 120.7(7)
C10 C11 H11 119.6
C6 C11 H11 119.6
C13 C12 C17 119.3(6)
C13 C12 C2 120.8(6)
C17 C12 C2 120.0(5)
C12 C13 C14 120.3(6)
C12 C13 H13 119.8
C14 C13 H13 119.8
C15 C14 C13 120.2(7)
C15 C14 H14 119.9
C13 C14 H14 119.9
C14 C15 C16 120.6(7)
C14 C15 H15 119.7
C16 C15 H15 119.7
C15 C16 C17 119.1(7)
C15 C16 H16 120.5
C17 C16 H16 120.5
C12 C17 C16 120.6(6)
C12 C17 H17 119.7
C16 C17 H17 119.7
Si1 C18 H18A 109.5
Si1 C18 H18B 109.5
H18A C18 H18B 109.5
Si1 C18 H18C 109.5
H18A C18 H18C 109.5
H18B C18 H18C 109.5
Si1 C19 H19A 109.5
Si1 C19 H19B 109.5
H19A C19 H19B 109.5
Si1 C19 H19C 109.5
H19A C19 H19C 109.5
H19B C19 H19C 109.5
Si1 C20 H20A 109.5
Si1 C20 H20B 109.5
H20A C20 H20B 109.5
Si1 C20 H20C 109.5
H20A C20 H20C 109.5
H20B C20 H20C 109.5
Si2 C21 H21A 109.5
Si2 C21 H21B 109.5
H21A C21 H21B 109.5
Si2 C21 H21C 109.5
H21A C21 H21C 109.5
H21B C21 H21C 109.5
Si2 C22 H22A 109.5
Si2 C22 H22B 109.5
H22A C22 H22B 109.5
Si2 C22 H22C 109.5
H22A C22 H22C 109.5
H22B C22 H22C 109.5
Si2 C23 H23A 109.5
Si2 C23 H23B 109.5
H23A C23 H23B 109.5
Si2 C23 H23C 109.5
H23A C23 H23C 109.5
H23B C23 H23C 109.5
N5 C24 C25 122.1(5)
N5 C24 C29 119.4(5)
C25 C24 C29 118.5(5)
C26 C25 C24 119.8(6)
C26 C25 C30 119.9(5)
C24 C25 C30 120.3(5)
C27 C26 C25 121.3(6)
C27 C26 H26 119.4
C25 C26 H26 119.4
C28 C27 C26 118.7(6)
C28 C27 H27 120.6
C26 C27 H27 120.6
C29 C28 C27 122.6(6)
C29 C28 H28 118.7
C27 C28 H28 118.7
C28 C29 C24 119.1(5)
C28 C29 C33 119.6(5)
C24 C29 C33 121.2(5)
C25 C30 C31 111.1(5)
C25 C30 C32 115.3(5)
C31 C30 C32 109.2(5)
C25 C30 H30 106.9
C31 C30 H30 106.9
C32 C30 H30 106.9
C30 C31 H31A 109.5
C30 C31 H31B 109.5
H31A C31 H31B 109.5
C30 C31 H31C 109.5
H31A C31 H31C 109.5
H31B C31 H31C 109.5
C30 C32 H32A 109.5
C30 C32 H32B 109.5
H32A C32 H32B 109.5
C30 C32 H32C 109.5
H32A C32 H32C 109.5
H32B C32 H32C 109.5
C34 C33 C29 111.3(5)
C34 C33 C35 109.7(5)
C29 C33 C35 114.3(5)
C34 C33 H33 107.1
C29 C33 H33 107.1
C35 C33 H33 107.1
C33 C34 H34A 109.5
C33 C34 H34B 109.5
H34A C34 H34B 109.5
C33 C34 H34C 109.5
H34A C34 H34C 109.5
H34B C34 H34C 109.5
C33 C35 H35A 109.5
C33 C35 H35B 109.5
H35A C35 H35B 109.5
C33 C35 H35C 109.5
H35A C35 H35C 109.5
H35B C35 H35C 109.5
O1 C36 C37 108.4(4)
O1 C36 H36A 110.0
C37 C36 H36A 110.0
O1 C36 H36B 110.0
C37 C36 H36B 110.0
H36A C36 H36B 108.4
O2 C37 C36 109.6(5)
O2 C37 H37A 109.7
C36 C37 H37A 109.7
O2 C37 H37B 109.7
C36 C37 H37B 109.7
H37A C37 H37B 108.2
O1 C38 H38A 109.5
O1 C38 H38B 109.5
H38A C38 H38B 109.5
O1 C38 H38C 109.5
H38A C38 H38C 109.5
H38B C38 H38C 109.5
O2 C39 H39A 109.5
O2 C39 H39B 109.5
H39A C39 H39B 109.5
O2 C39 H39C 109.5
H39A C39 H39C 109.5
H39B C39 H39C 109.5

loop_
_geom_bond_atom_site_label_1
_geom_bond_atom_site_label_2
_geom_bond_distance
Y1 N5 2.237(4)
Y1 N4 2.332(4)
Y1 N2 2.358(4)
Y1 O1 2.428(3)
Y1 O2 2.462(4)
Y1 N1 2.465(4)
Y1 N3 2.543(4)
Y1 C1 2.780(5)
Y1 C2 2.836(5)
Si1 N1 1.730(4)
Si1 C19 1.869(7)
Si1 C20 1.870(7)
Si1 C18 1.871(7)
Si2 N3 1.724(4)
Si2 C21 1.862(6)
Si2 C23 1.873(6)
Si2 C22 1.875(6)
O1 C38 1.436(6)
O1 C36 1.436(6)
O2 C37 1.426(6)
O2 C39 1.432(6)
N1 C1 1.330(7)
N2 C1 1.321(6)
N2 C3 1.479(7)
N3 C2 1.331(6)
N4 C2 1.313(7)
N4 C5 1.467(7)
N5 C24 1.397(6)
N5 H5 0.8700
C1 C6 1.502(7)
C2 C12 1.515(7)
C3 C4' 1.510(13)
C3 C4 1.523(10)
C4 C5 1.473(10)
C4' C5 1.519(13)
C6 C7 1.388(8)
C6 C11 1.393(8)
C7 C8 1.406(9)
C7 H7 0.9400
C8 C9 1.378(11)
C8 H8 0.9400
C9 C10 1.356(11)
C9 H9 0.9400
C10 C11 1.372(9)
C10 H10 0.9400
C11 H11 0.9400
C12 C13 1.375(8)
C12 C17 1.381(8)
C13 C14 1.384(8)
C13 H13 0.9400
C14 C15 1.368(10)
C14 H14 0.9400
C15 C16 1.375(10)
C15 H15 0.9400
C16 C17 1.394(8)
C16 H16 0.9400
C17 H17 0.9400
C18 H18A 0.9700
C18 H18B 0.9700
C18 H18C 0.9700
C19 H19A 0.9700
C19 H19B 0.9700
C19 H19C 0.9700
C20 H20A 0.9700
C20 H20B 0.9700
C20 H20C 0.9700
C21 H21A 0.9700
C21 H21B 0.9700
C21 H21C 0.9700
C22 H22A 0.9700
C22 H22B 0.9700
C22 H22C 0.9700
C23 H23A 0.9700
C23 H23B 0.9700
C23 H23C 0.9700
C24 C25 1.418(7)
C24 C29 1.424(7)
C25 C26 1.393(8)
C25 C30 1.518(8)
C26 C27 1.385(9)
C26 H26 0.9400
C27 C28 1.381(8)
C27 H27 0.9400
C28 C29 1.380(7)
C28 H28 0.9400
C29 C33 1.519(7)
C30 C31 1.535(8)
C30 C32 1.537(7)
C30 H30 0.9900
C31 H31A 0.9700
C31 H31B 0.9700
C31 H31C 0.9700
C32 H32A 0.9700
C32 H32B 0.9700
C32 H32C 0.9700
C33 C34 1.514(8)
C33 C35 1.525(8)
C33 H33 0.9900
C34 H34A 0.9700
C34 H34B 0.9700
C34 H34C 0.9700
C35 H35A 0.9700
C35 H35B 0.9700
C35 H35C 0.9700
C36 C37 1.480(7)
C36 H36A 0.9800
C36 H36B 0.9800
C37 H37A 0.9800
C37 H37B 0.9800
C38 H38A 0.9700
C38 H38B 0.9700
C38 H38C 0.9700
C39 H39A 0.9700
C39 H39B 0.9700
C39 H39C 0.9700

loop_
_geom_torsion_atom_site_label_1
_geom_torsion_atom_site_label_2
_geom_torsion_atom_site_label_3
_geom_torsion_atom_site_label_4
_geom_torsion
N5 Y1 O1 C38 23.7(4)
N4 Y1 O1 C38 133.0(4)
N2 Y1 O1 C38 -79.6(5)
O2 Y1 O1 C38 -172.0(4)
N1 Y1 O1 C38 -94.2(4)
N3 Y1 O1 C38 109.4(4)
C1 Y1 O1 C38 -95.2(4)
C2 Y1 O1 C38 115.8(4)
N5 Y1 O1 C36 -169.5(4)
N4 Y1 O1 C36 -60.2(5)
N2 Y1 O1 C36 87.3(4)
O2 Y1 O1 C36 -5.1(4)
N1 Y1 O1 C36 72.7(4)
N3 Y1 O1 C36 -83.7(4)
C1 Y1 O1 C36 71.7(4)
C2 Y1 O1 C36 -77.3(4)
N5 Y1 O2 C37 7.7(5)
N4 Y1 O2 C37 125.2(4)
N2 Y1 O2 C37 -163.6(4)
O1 Y1 O2 C37 -21.9(4)
N1 Y1 O2 C37 -117.3(4)
N3 Y1 O2 C37 70.7(4)
C1 Y1 O2 C37 -143.3(4)
C2 Y1 O2 C37 98.0(4)
N5 Y1 O2 C39 -133.2(4)
N4 Y1 O2 C39 -15.7(4)
N2 Y1 O2 C39 55.5(4)
O1 Y1 O2 C39 -162.8(4)
N1 Y1 O2 C39 101.8(4)
N3 Y1 O2 C39 -70.2(4)
C1 Y1 O2 C39 75.8(4)
C2 Y1 O2 C39 -42.9(4)
C19 Si1 N1 C1 87.9(5)
C20 Si1 N1 C1 -34.3(6)
C18 Si1 N1 C1 -153.2(5)
C19 Si1 N1 Y1 -68.8(5)
C20 Si1 N1 Y1 169.1(4)
C18 Si1 N1 Y1 50.1(5)
N5 Y1 N1 C1 96.7(3)
N4 Y1 N1 C1 -31.0(4)
N2 Y1 N1 C1 12.0(3)
O1 Y1 N1 C1 -178.2(3)
O2 Y1 N1 C1 -113.6(3)
N3 Y1 N1 C1 -93.8(4)
C2 Y1 N1 C1 -45.2(4)
N5 Y1 N1 Si1 -101.7(4)
N4 Y1 N1 Si1 130.5(4)
N2 Y1 N1 Si1 173.5(5)
O1 Y1 N1 Si1 -16.6(4)
O2 Y1 N1 Si1 48.0(4)
N3 Y1 N1 Si1 67.8(6)
C1 Y1 N1 Si1 161.6(6)
C2 Y1 N1 Si1 116.4(4)
N5 Y1 N2 C1 -128.2(3)
N4 Y1 N2 C1 128.3(4)
O1 Y1 N2 C1 -29.8(5)
O2 Y1 N2 C1 47.0(3)
N1 Y1 N2 C1 -12.1(3)
N3 Y1 N2 C1 138.8(3)
C2 Y1 N2 C1 136.0(3)
N5 Y1 N2 C3 83.4(6)
N4 Y1 N2 C3 -20.0(5)
O1 Y1 N2 C3 -178.2(5)
O2 Y1 N2 C3 -101.4(6)
N1 Y1 N2 C3 -160.5(6)
N3 Y1 N2 C3 -9.5(6)
C1 Y1 N2 C3 -148.4(7)
C2 Y1 N2 C3 -12.3(6)
C21 Si2 N3 C2 49.5(6)
C23 Si2 N3 C2 167.0(5)
C22 Si2 N3 C2 -73.0(6)
C21 Si2 N3 Y1 -129.3(4)
C23 Si2 N3 Y1 -11.8(5)
C22 Si2 N3 Y1 108.2(4)
N5 Y1 N3 C2 -106.7(3)
N4 Y1 N3 C2 6.4(4)
N2 Y1 N3 C2 -5.9(4)
O1 Y1 N3 C2 167.5(3)
O2 Y1 N3 C2 102.4(3)
N1 Y1 N3 C2 82.6(5)
C1 Y1 N3 C2 26.8(5)
N5 Y1 N3 Si2 72.4(4)
N4 Y1 N3 Si2 -174.5(5)
N2 Y1 N3 Si2 173.1(4)
O1 Y1 N3 Si2 -13.4(4)
O2 Y1 N3 Si2 -78.5(4)
N1 Y1 N3 Si2 -98.3(5)
C1 Y1 N3 Si2 -154.1(4)
C2 Y1 N3 Si2 179.1(7)
N5 Y1 N4 C2 66.1(4)
N2 Y1 N4 C2 163.2(5)
O1 Y1 N4 C2 -35.7(6)
O2 Y1 N4 C2 -83.8(4)
N1 Y1 N4 C2 -160.7(4)
N3 Y1 N4 C2 -6.5(4)
C1 Y1 N4 C2 -174.9(4)
N5 Y1 N4 C5 -93.7(8)
N2 Y1 N4 C5 3.5(8)
O1 Y1 N4 C5 164.6(7)
O2 Y1 N4 C5 116.5(8)
N1 Y1 N4 C5 39.6(8)
N3 Y1 N4 C5 -166.3(9)
C1 Y1 N4 C5 25.4(8)
C2 Y1 N4 C5 -159.7(11)
N4 Y1 N5 C24 131.6(9)
N2 Y1 N5 C24 56.1(9)
O1 Y1 N5 C24 -89.0(9)
O2 Y1 N5 C24 -115.7(9)
N1 Y1 N5 C24 -1.1(9)
N3 Y1 N5 C24 -176.9(9)
C1 Y1 N5 C24 31.3(9)
C2 Y1 N5 C24 156.4(9)
C3 N2 C1 N1 176.5(5)
Y1 N2 C1 N1 21.1(5)
C3 N2 C1 C6 0.7(8)
Y1 N2 C1 C6 -154.7(4)
C3 N2 C1 Y1 155.4(6)
Si1 N1 C1 N2 174.1(4)
Y1 N1 C1 N2 -20.1(5)
Si1 N1 C1 C6 -10.2(8)
Y1 N1 C1 C6 155.6(5)
Si1 N1 C1 Y1 -165.8(5)
N5 Y1 C1 N2 60.2(4)
N4 Y1 C1 N2 -48.7(4)
O1 Y1 C1 N2 160.9(3)
O2 Y1 C1 N2 -137.1(3)
N1 Y1 C1 N2 158.8(5)
N3 Y1 C1 N2 -65.3(4)
C2 Y1 C1 N2 -51.3(4)
N5 Y1 C1 N1 -98.6(3)
N4 Y1 C1 N1 152.5(3)
N2 Y1 C1 N1 -158.8(5)
O1 Y1 C1 N1 2.1(4)
O2 Y1 C1 N1 64.2(3)
N3 Y1 C1 N1 135.9(3)
C2 Y1 C1 N1 149.9(3)
N5 Y1 C1 C6 152.6(10)
N4 Y1 C1 C6 43.7(11)
N2 Y1 C1 C6 92.4(11)
O1 Y1 C1 C6 -106.7(10)
O2 Y1 C1 C6 -44.6(10)
N1 Y1 C1 C6 -108.8(11)
N3 Y1 C1 C6 27.1(12)
C2 Y1 C1 C6 41.1(11)
C5 N4 C2 N3 176.1(6)
Y1 N4 C2 N3 11.6(6)
C5 N4 C2 C12 -3.9(10)
Y1 N4 C2 C12 -168.5(5)
C5 N4 C2 Y1 164.5(8)
Si2 N3 C2 N4 170.2(5)
Y1 N3 C2 N4 -10.5(6)
Si2 N3 C2 C12 -9.8(8)
Y1 N3 C2 C12 169.5(5)
Si2 N3 C2 Y1 -179.3(5)
N5 Y1 C2 N4 -118.3(4)
N2 Y1 C2 N4 -16.3(4)
O1 Y1 C2 N4 154.8(4)
O2 Y1 C2 N4 94.8(4)
N1 Y1 C2 N4 28.5(5)
N3 Y1 C2 N4 168.5(6)
C1 Y1 C2 N4 5.8(5)
N5 Y1 C2 N3 73.2(3)
N4 Y1 C2 N3 -168.5(6)
N2 Y1 C2 N3 175.2(3)
O1 Y1 C2 N3 -13.7(4)
O2 Y1 C2 N3 -73.8(3)
N1 Y1 C2 N3 -140.0(3)
C1 Y1 C2 N3 -162.7(3)
N5 Y1 C2 C12 -52(2)
N4 Y1 C2 C12 67(2)
N2 Y1 C2 C12 50(2)
O1 Y1 C2 C12 -139(2)
O2 Y1 C2 C12 161(2)
N1 Y1 C2 C12 95(2)
N3 Y1 C2 C12 -125(2)
C1 Y1 C2 C12 72(2)
C1 N2 C3 C4' -93.1(9)
Y1 N2 C3 C4' 49.0(10)
C1 N2 C3 C4 -143.4(6)
Y1 N2 C3 C4 -1.3(9)
N2 C3 C4 C5 52.8(10)
C4' C3 C4 C5 -45.0(9)
N2 C3 C4' C5 -59.3(14)
C4 C3 C4' C5 42.2(9)
C2 N4 C5 C4 -124.9(8)
Y1 N4 C5 C4 31.7(12)
C2 N4 C5 C4' -176.1(10)
Y1 N4 C5 C4' -19.5(15)
C3 C4 C5 N4 -65.8(10)
C3 C4 C5 C4' 44.0(9)
C3 C4' C5 N4 48.4(17)
C3 C4' C5 C4 -43.5(9)
N2 C1 C6 C7 -80.4(7)
N1 C1 C6 C7 104.0(7)
Y1 C1 C6 C7 -159.5(8)
N2 C1 C6 C11 99.0(7)
N1 C1 C6 C11 -76.6(8)
Y1 C1 C6 C11 19.9(14)
C11 C6 C7 C8 2.6(10)
C1 C6 C7 C8 -178.0(6)
C6 C7 C8 C9 -2.9(11)
C7 C8 C9 C10 1.2(13)
C8 C9 C10 C11 0.9(13)
C9 C10 C11 C6 -1.3(12)
C7 C6 C11 C10 -0.5(11)
C1 C6 C11 C10 -179.9(7)
N4 C2 C12 C13 -92.1(7)
N3 C2 C12 C13 87.8(7)
Y1 C2 C12 C13 -152.5(19)
N4 C2 C12 C17 87.3(8)
N3 C2 C12 C17 -92.8(7)
Y1 C2 C12 C17 27(2)
C17 C12 C13 C14 1.4(9)
C2 C12 C13 C14 -179.2(5)
C12 C13 C14 C15 -0.9(10)
C13 C14 C15 C16 0.5(11)
C14 C15 C16 C17 -0.5(11)
C13 C12 C17 C16 -1.4(9)
C2 C12 C17 C16 179.2(6)
C15 C16 C17 C12 1.0(10)
Y1 N5 C24 C25 179.9(6)
Y1 N5 C24 C29 1.2(12)
N5 C24 C25 C26 -179.6(5)
C29 C24 C25 C26 -0.8(8)
N5 C24 C25 C30 2.8(8)
C29 C24 C25 C30 -178.5(5)
C24 C25 C26 C27 -0.5(9)
C30 C25 C26 C27 177.2(5)
C25 C26 C27 C28 0.3(10)
C26 C27 C28 C29 1.2(10)
C27 C28 C29 C24 -2.5(9)
C27 C28 C29 C33 -178.7(5)
N5 C24 C29 C28 -178.9(5)
C25 C24 C29 C28 2.3(8)
N5 C24 C29 C33 -2.9(8)
C25 C24 C29 C33 178.4(5)
C26 C25 C30 C31 -104.5(6)
C24 C25 C30 C31 73.2(7)
C26 C25 C30 C32 20.5(8)
C24 C25 C30 C32 -161.9(5)
C28 C29 C33 C34 82.8(7)
C24 C29 C33 C34 -93.3(6)
C28 C29 C33 C35 -42.2(8)
C24 C29 C33 C35 141.8(6)
C38 O1 C36 C37 -162.6(5)
Y1 O1 C36 C37 29.0(6)
C39 O2 C37 C36 -171.6(5)
Y1 O2 C37 C36 45.0(6)
O1 C36 C37 O2 -45.9(7)
